data_4022667
loop_
_publ_author_name
'Laura J. Marshall'
'Mark D. Roydhouse'
'Alexandra M. Z. Slawin'
'John C. Walton'

_publ_section_title
;
 Effect of Chain Length on Radical to Carbanion Cyclo-Coupling of
 Bromoaryl Alkyl-Linked Oxazolines: 1,3-Areneotropic Migration of
 Oxazolines
;
_journal_name_full 'Journal of Organic Chemistry'
_journal_page_first 898
_journal_page_last 911
_journal_paper_doi 10.1021/jo0620720
_journal_volume 72
_journal_year 2007
_chemical_formula_moiety 'C22 H23 N O'
_chemical_formula_sum 'C22 H23 N O'
_chemical_formula_weight 317.41
_chemical_name_systematic
; 
 ? 
;
_space_group_IT_number 14
_symmetry_cell_setting monoclinic
_symmetry_space_group_name_Hall '-P 2ybc'
_symmetry_space_group_name_H-M 'P 1 21/c 1'
_atom_sites_solution_hydrogens geom
_atom_sites_solution_primary direct
_atom_sites_solution_secondary difmap
_audit_creation_method SHELXL-97
_cell_angle_alpha 90.00
_cell_angle_beta 93.777(3)
_cell_angle_gamma 90.00
_cell_formula_units_Z 4
_cell_length_a 12.9895(12)
_cell_length_b 11.5790(10)
_cell_length_c 11.5517(11)
_cell_measurement_reflns_used 14922
_cell_measurement_temperature 173(2)
_cell_measurement_theta_max 68.31
_cell_measurement_theta_min 3.39
_cell_volume 1733.7(3)
_computing_cell_refinement 'CrystalClear (Rigaku Corp., 2004)'
_computing_data_collection 'CrystalClear (Rigaku Corp., 2004)'
_computing_data_reduction 'CrystalClear (Rigaku Corp., 2004)'
_computing_molecular_graphics 'Bruker SHELXTL'
_computing_publication_material 'Bruker SHELXTL'
_computing_structure_refinement 'SHELXL-97 (Sheldrick, 1997)'
_computing_structure_solution 'SHELXS-97 (Sheldrick, 1990)'
_diffrn_ambient_temperature 173(2)
_diffrn_detector_area_resol_mean 0.83
_diffrn_measured_fraction_theta_full 0.941
_diffrn_measured_fraction_theta_max 0.941
_diffrn_measurement_device_type CCD
_diffrn_measurement_method dtprofit.ref
_diffrn_radiation_monochromator confocal
_diffrn_radiation_source 'rotating anode'
_diffrn_radiation_type CuK\a
_diffrn_radiation_wavelength 1.54178
_diffrn_reflns_av_R_equivalents 0.0628
_diffrn_reflns_av_sigmaI/netI 0.0247
_diffrn_reflns_limit_h_max 15
_diffrn_reflns_limit_h_min -15
_diffrn_reflns_limit_k_max 13
_diffrn_reflns_limit_k_min -13
_diffrn_reflns_limit_l_max 12
_diffrn_reflns_limit_l_min -12
_diffrn_reflns_number 21400
_diffrn_reflns_theta_full 67.62
_diffrn_reflns_theta_max 67.62
_diffrn_reflns_theta_min 3.41
_exptl_absorpt_coefficient_mu 0.570
_exptl_absorpt_correction_T_max 1.0000
_exptl_absorpt_correction_T_min 0.9505
_exptl_absorpt_correction_type multi-scan
_exptl_crystal_colour colourless
_exptl_crystal_density_diffrn 1.216
_exptl_crystal_density_method 'not measured'
_exptl_crystal_description platelet
_exptl_crystal_F_000 680
_exptl_crystal_size_max 0.300
_exptl_crystal_size_mid 0.050
_exptl_crystal_size_min 0.010
_refine_diff_density_max 0.158
_refine_diff_density_min -0.175
_refine_diff_density_rms 0.037
_refine_ls_extinction_method none
_refine_ls_goodness_of_fit_ref 1.078
_refine_ls_hydrogen_treatment constr
_refine_ls_matrix_type full
_refine_ls_number_parameters 217
_refine_ls_number_reflns 2948
_refine_ls_number_restraints 0
_refine_ls_restrained_S_all 1.078
_refine_ls_R_factor_all 0.0481
_refine_ls_R_factor_gt 0.0406
_refine_ls_shift/su_max 0.003
_refine_ls_shift/su_mean 0.000
_refine_ls_structure_factor_coef Fsqd
_refine_ls_weighting_details 'calc w=1/[\s^2^(Fo^2^)+(0.0456P)^2^+0.4707P] where P=(Fo^2^+2Fc^2^)/3'
_refine_ls_weighting_scheme calc
_refine_ls_wR_factor_gt 0.0939
_refine_ls_wR_factor_ref 0.0982
_reflns_number_gt 2578
_reflns_number_total 2948
_reflns_threshold_expression >2sigma(I)
_cod_data_source_file jo0620720si20061006_065525.cif
_cod_data_source_block 16
_cod_depositor_comments
;
The following automatic conversions were performed:
'_symmetry_cell_setting' value 'Monoclinic' changed to 'monoclinic'
according to '/home/saulius/struct/CIF-dictionaries/cif_core.dic'
dictionary named 'cif_core.dic' version 2.4.1 from 2010-06-29.

Automatic conversion script
Id: cif_fix_enum 1527 2010-12-29 10:47:43Z saulius 
;
_cod_original_sg_symbol_H-M 'P 21/c'
_cod_database_code 4022667

loop_
_symmetry_equiv_pos_as_xyz
'x, y, z'
'-x, y+1/2, -z+1/2'
'-x, -y, -z'
'x, -y-1/2, z-1/2'

loop_
_atom_site_label
_atom_site_type_symbol
_atom_site_fract_x
_atom_site_fract_y
_atom_site_fract_z
_atom_site_U_iso_or_equiv
_atom_site_adp_type
_atom_site_occupancy
_atom_site_symmetry_multiplicity
_atom_site_calc_flag
_atom_site_refinement_flags
C1 C 0.67146(10) 0.68666(11) 0.41396(11) 0.0247(3) Uani 1 1 d .
N2 N 0.57750(9) 0.68928(11) 0.37682(11) 0.0325(3) Uani 1 1 d .
C3 C 0.52179(11) 0.75745(13) 0.46224(13) 0.0310(3) Uani 1 1 d .
C4 C 0.60890(11) 0.80310(14) 0.54695(14) 0.0365(4) Uani 1 1 d .
H4A H 0.6174 0.8875 0.5381 0.044 Uiso 1 1 calc R
H4B H 0.5943 0.7861 0.6283 0.044 Uiso 1 1 calc R
O5 O 0.70005(7) 0.74214(8) 0.51493(8) 0.0286(2) Uani 1 1 d .
C6 C 0.44882(13) 0.67756(14) 0.52220(15) 0.0415(4) Uani 1 1 d .
H6A H 0.3948 0.6501 0.4656 0.062 Uiso 1 1 calc R
H6B H 0.4172 0.7198 0.5842 0.062 Uiso 1 1 calc R
H6C H 0.4876 0.6114 0.5554 0.062 Uiso 1 1 calc R
C7 C 0.46401(13) 0.85517(15) 0.39908(15) 0.0426(4) Uani 1 1 d .
H7A H 0.5132 0.9050 0.3619 0.064 Uiso 1 1 calc R
H7B H 0.4270 0.9006 0.4547 0.064 Uiso 1 1 calc R
H7C H 0.4146 0.8231 0.3399 0.064 Uiso 1 1 calc R
C8 C 0.75498(10) 0.62423(11) 0.35874(12) 0.0248(3) Uani 1 1 d .
C9 C 0.72985(11) 0.51805(12) 0.30741(13) 0.0300(3) Uani 1 1 d .
H9A H 0.6611 0.4901 0.3067 0.036 Uiso 1 1 calc R
C10 C 0.80454(12) 0.45336(12) 0.25753(13) 0.0321(3) Uani 1 1 d .
H10A H 0.7872 0.3811 0.2226 0.038 Uiso 1 1 calc R
C11 C 0.90462(11) 0.49423(12) 0.25863(12) 0.0289(3) Uani 1 1 d .
H11A H 0.9557 0.4491 0.2246 0.035 Uiso 1 1 calc R
C12 C 0.93204(10) 0.60019(12) 0.30851(11) 0.0254(3) Uani 1 1 d .
C13 C 1.04157(11) 0.64362(13) 0.30634(13) 0.0302(3) Uani 1 1 d .
H13A H 1.0403 0.7228 0.2738 0.036 Uiso 1 1 calc R
H13B H 1.0794 0.5938 0.2539 0.036 Uiso 1 1 calc R
C14 C 1.10031(11) 0.64565(14) 0.42581(13) 0.0340(4) Uani 1 1 d .
H14A H 1.1639 0.6921 0.4213 0.041 Uiso 1 1 calc R
H14B H 1.1210 0.5659 0.4479 0.041 Uiso 1 1 calc R
C15 C 1.03525(11) 0.69668(13) 0.51979(13) 0.0322(3) Uani 1 1 d .
H15A H 0.9899 0.6356 0.5480 0.039 Uiso 1 1 calc R
H15B H 1.0819 0.7222 0.5862 0.039 Uiso 1 1 calc R
C16 C 0.97003(10) 0.79696(12) 0.47747(12) 0.0278(3) Uani 1 1 d .
H16A H 0.9895 0.8724 0.5028 0.033 Uiso 1 1 calc R
C17 C 0.88551(10) 0.78488(11) 0.40549(11) 0.0244(3) Uani 1 1 d .
C18 C 0.85639(10) 0.66773(11) 0.35895(11) 0.0234(3) Uani 1 1 d .
C19 C 0.82176(10) 0.88532(11) 0.36503(12) 0.0249(3) Uani 1 1 d .
C20 C 0.80827(11) 0.98082(12) 0.43655(13) 0.0290(3) Uani 1 1 d .
H20A H 0.8406 0.9819 0.5127 0.035 Uiso 1 1 calc R
C21 C 0.74856(11) 1.07366(13) 0.39812(14) 0.0337(3) Uani 1 1 d .
H21A H 0.7413 1.1383 0.4475 0.040 Uiso 1 1 calc R
C22 C 0.69919(12) 1.07309(13) 0.28788(15) 0.0370(4) Uani 1 1 d .
H22A H 0.6568 1.1361 0.2622 0.044 Uiso 1 1 calc R
C23 C 0.71245(12) 0.97947(13) 0.21593(14) 0.0348(4) Uani 1 1 d .
H23A H 0.6796 0.9788 0.1400 0.042 Uiso 1 1 calc R
C24 C 0.77325(11) 0.88668(12) 0.25359(13) 0.0289(3) Uani 1 1 d .
H24A H 0.7820 0.8233 0.2030 0.035 Uiso 1 1 calc R

loop_
_atom_site_aniso_label
_atom_site_aniso_U_11
_atom_site_aniso_U_22
_atom_site_aniso_U_33
_atom_site_aniso_U_23
_atom_site_aniso_U_13
_atom_site_aniso_U_12
C1 0.0307(7) 0.0217(7) 0.0217(7) 0.0011(5) 0.0012(5) -0.0016(6)
N2 0.0290(6) 0.0346(7) 0.0336(7) -0.0065(5) 0.0012(5) 0.0026(5)
C3 0.0281(7) 0.0308(8) 0.0344(8) -0.0053(6) 0.0044(6) 0.0011(6)
C4 0.0322(8) 0.0398(9) 0.0380(9) -0.0110(7) 0.0053(6) 0.0033(7)
O5 0.0292(5) 0.0335(6) 0.0233(5) -0.0039(4) 0.0018(4) 0.0007(4)
C6 0.0414(9) 0.0342(9) 0.0501(11) -0.0027(7) 0.0109(7) -0.0027(7)
C7 0.0419(9) 0.0393(9) 0.0468(10) 0.0011(7) 0.0050(7) 0.0073(7)
C8 0.0295(7) 0.0221(7) 0.0225(7) 0.0026(5) 0.0001(5) 0.0023(5)
C9 0.0330(8) 0.0260(7) 0.0307(8) 0.0002(6) -0.0001(6) -0.0016(6)
C10 0.0430(9) 0.0220(7) 0.0306(8) -0.0036(6) -0.0019(6) 0.0016(6)
C11 0.0353(8) 0.0258(7) 0.0257(8) -0.0011(6) 0.0021(6) 0.0077(6)
C12 0.0308(7) 0.0257(7) 0.0197(7) 0.0037(5) 0.0011(5) 0.0039(6)
C13 0.0298(7) 0.0318(8) 0.0296(8) 0.0003(6) 0.0066(6) 0.0033(6)
C14 0.0294(7) 0.0359(8) 0.0363(9) -0.0005(6) -0.0009(6) 0.0040(6)
C15 0.0338(8) 0.0348(8) 0.0271(8) 0.0011(6) -0.0040(6) 0.0012(6)
C16 0.0305(7) 0.0272(7) 0.0258(8) -0.0014(6) 0.0021(6) -0.0009(6)
C17 0.0284(7) 0.0239(7) 0.0213(7) 0.0006(5) 0.0045(5) -0.0002(5)
C18 0.0287(7) 0.0225(7) 0.0186(7) 0.0028(5) -0.0002(5) 0.0030(5)
C19 0.0256(7) 0.0230(7) 0.0265(8) 0.0004(5) 0.0039(5) -0.0029(5)
C20 0.0321(7) 0.0270(7) 0.0281(8) -0.0017(6) 0.0049(6) -0.0028(6)
C21 0.0359(8) 0.0252(7) 0.0410(9) -0.0039(6) 0.0097(6) 0.0007(6)
C22 0.0368(8) 0.0272(8) 0.0474(10) 0.0077(7) 0.0042(7) 0.0061(6)
C23 0.0373(8) 0.0308(8) 0.0355(9) 0.0066(6) -0.0042(6) -0.0003(7)
C24 0.0340(8) 0.0233(7) 0.0291(8) 0.0003(6) 0.0000(6) -0.0010(6)

loop_
_atom_type_symbol
_atom_type_description
_atom_type_scat_dispersion_real
_atom_type_scat_dispersion_imag
_atom_type_scat_source
C C 0.0181 0.0091 'International Tables Vol C Tables 4.2.6.8 and 6.1.1.4'
H H 0.0000 0.0000 'International Tables Vol C Tables 4.2.6.8 and 6.1.1.4'
N N 0.0311 0.0180 'International Tables Vol C Tables 4.2.6.8 and 6.1.1.4'
O O 0.0492 0.0322 'International Tables Vol C Tables 4.2.6.8 and 6.1.1.4'

loop_
_geom_angle_atom_site_label_1
_geom_angle_atom_site_label_2
_geom_angle_atom_site_label_3
_geom_angle
N2 C1 O5 118.75(12)
N2 C1 C8 125.58(13)
O5 C1 C8 115.63(11)
C1 N2 C3 106.73(12)
N2 C3 C7 108.86(12)
N2 C3 C6 108.89(12)
C7 C3 C6 111.63(13)
N2 C3 C4 103.55(11)
C7 C3 C4 111.65(13)
C6 C3 C4 111.88(13)
O5 C4 C3 104.45(11)
O5 C4 H4A 110.9
C3 C4 H4A 110.9
O5 C4 H4B 110.9
C3 C4 H4B 110.9
H4A C4 H4B 108.9
C1 O5 C4 105.51(10)
C3 C6 H6A 109.5
C3 C6 H6B 109.5
H6A C6 H6B 109.5
C3 C6 H6C 109.5
H6A C6 H6C 109.5
H6B C6 H6C 109.5
C3 C7 H7A 109.5
C3 C7 H7B 109.5
H7A C7 H7B 109.5
C3 C7 H7C 109.5
H7A C7 H7C 109.5
H7B C7 H7C 109.5
C9 C8 C18 120.55(13)
C9 C8 C1 117.09(12)
C18 C8 C1 122.35(12)
C10 C9 C8 120.29(14)
C10 C9 H9A 119.9
C8 C9 H9A 119.9
C9 C10 C11 119.76(13)
C9 C10 H10A 120.1
C11 C10 H10A 120.1
C10 C11 C12 121.35(13)
C10 C11 H11A 119.3
C12 C11 H11A 119.3
C11 C12 C18 119.55(13)
C11 C12 C13 120.14(12)
C18 C12 C13 120.30(12)
C12 C13 C14 113.81(12)
C12 C13 H13A 108.8
C14 C13 H13A 108.8
C12 C13 H13B 108.8
C14 C13 H13B 108.8
H13A C13 H13B 107.7
C13 C14 C15 112.19(12)
C13 C14 H14A 109.2
C15 C14 H14A 109.2
C13 C14 H14B 109.2
C15 C14 H14B 109.2
H14A C14 H14B 107.9
C16 C15 C14 113.10(12)
C16 C15 H15A 109.0
C14 C15 H15A 109.0
C16 C15 H15B 109.0
C14 C15 H15B 109.0
H15A C15 H15B 107.8
C17 C16 C15 122.91(13)
C17 C16 H16A 118.5
C15 C16 H16A 118.5
C16 C17 C19 122.04(12)
C16 C17 C18 119.62(12)
C19 C17 C18 118.27(11)
C8 C18 C12 118.49(12)
C8 C18 C17 122.53(12)
C12 C18 C17 118.91(12)
C24 C19 C20 118.01(13)
C24 C19 C17 120.51(12)
C20 C19 C17 121.48(12)
C21 C20 C19 121.00(13)
C21 C20 H20A 119.5
C19 C20 H20A 119.5
C20 C21 C22 120.46(14)
C20 C21 H21A 119.8
C22 C21 H21A 119.8
C23 C22 C21 119.13(14)
C23 C22 H22A 120.4
C21 C22 H22A 120.4
C22 C23 C24 120.63(14)
C22 C23 H23A 119.7
C24 C23 H23A 119.7
C23 C24 C19 120.76(13)
C23 C24 H24A 119.6
C19 C24 H24A 119.6

loop_
_geom_bond_atom_site_label_1
_geom_bond_atom_site_label_2
_geom_bond_distance
C1 N2 1.2672(18)
C1 O5 1.3616(16)
C1 C8 1.4825(19)
N2 C3 1.4881(18)
C3 C7 1.518(2)
C3 C6 1.523(2)
C3 C4 1.540(2)
C4 O5 1.4472(17)
C4 H4A 0.9900
C4 H4B 0.9900
C6 H6A 0.9800
C6 H6B 0.9800
C6 H6C 0.9800
C7 H7A 0.9800
C7 H7B 0.9800
C7 H7C 0.9800
C8 C9 1.3943(19)
C8 C18 1.4101(19)
C9 C10 1.381(2)
C9 H9A 0.9500
C10 C11 1.383(2)
C10 H10A 0.9500
C11 C12 1.392(2)
C11 H11A 0.9500
C12 C18 1.4114(19)
C12 C13 1.5108(19)
C13 C14 1.533(2)
C13 H13A 0.9900
C13 H13B 0.9900
C14 C15 1.537(2)
C14 H14A 0.9900
C14 H14B 0.9900
C15 C16 1.5002(19)
C15 H15A 0.9900
C15 H15B 0.9900
C16 C17 1.3401(19)
C16 H16A 0.9500
C17 C19 1.4852(19)
C17 C18 1.4986(18)
C19 C24 1.396(2)
C19 C20 1.3982(19)
C20 C21 1.382(2)
C20 H20A 0.9500
C21 C22 1.388(2)
C21 H21A 0.9500
C22 C23 1.384(2)
C22 H22A 0.9500
C23 C24 1.386(2)
C23 H23A 0.9500
C24 H24A 0.9500

loop_
_geom_torsion_atom_site_label_1
_geom_torsion_atom_site_label_2
_geom_torsion_atom_site_label_3
_geom_torsion_atom_site_label_4
_geom_torsion
O5 C1 N2 C3 -0.32(17)
C8 C1 N2 C3 177.51(13)
C1 N2 C3 C7 125.19(13)
C1 N2 C3 C6 -112.90(14)
C1 N2 C3 C4 6.29(15)
N2 C3 C4 O5 -9.56(15)
C7 C3 C4 O5 -126.52(13)
C6 C3 C4 O5 107.56(14)
N2 C1 O5 C4 -6.25(17)
C8 C1 O5 C4 175.71(12)
C3 C4 O5 C1 9.43(15)
N2 C1 C8 C9 -36.6(2)
O5 C1 C8 C9 141.28(13)
N2 C1 C8 C18 144.52(15)
O5 C1 C8 C18 -37.59(18)
C18 C8 C9 C10 0.9(2)
C1 C8 C9 C10 -177.97(13)
C8 C9 C10 C11 0.0(2)
C9 C10 C11 C12 -0.4(2)
C10 C11 C12 C18 -0.1(2)
C10 C11 C12 C13 -178.82(13)
C11 C12 C13 C14 -110.90(15)
C18 C12 C13 C14 70.39(17)
C12 C13 C14 C15 -45.06(17)
C13 C14 C15 C16 -38.48(17)
C14 C15 C16 C17 73.02(18)
C15 C16 C17 C19 179.74(13)
C15 C16 C17 C18 -3.4(2)
C9 C8 C18 C12 -1.44(19)
C1 C8 C18 C12 177.40(12)
C9 C8 C18 C17 175.60(12)
C1 C8 C18 C17 -5.6(2)
C11 C12 C18 C8 1.02(19)
C13 C12 C18 C8 179.74(12)
C11 C12 C18 C17 -176.13(12)
C13 C12 C18 C17 2.59(18)
C16 C17 C18 C8 132.97(14)
C19 C17 C18 C8 -50.04(18)
C16 C17 C18 C12 -50.00(18)
C19 C17 C18 C12 126.99(13)
C16 C17 C19 C24 145.73(14)
C18 C17 C19 C24 -31.19(18)
C16 C17 C19 C20 -34.4(2)
C18 C17 C19 C20 148.74(13)
C24 C19 C20 C21 0.1(2)
C17 C19 C20 C21 -179.82(13)
C19 C20 C21 C22 1.1(2)
C20 C21 C22 C23 -1.5(2)
C21 C22 C23 C24 0.7(2)
C22 C23 C24 C19 0.4(2)
C20 C19 C24 C23 -0.9(2)
C17 C19 C24 C23 179.07(13)

loop_
_cod_related_entry_id
_cod_related_entry_database
_cod_related_entry_code
1 ChemSpider 17263987
